data_4072873
loop_
_publ_author_name
'Li, Xiaofei'
'Cheng, Xiaoyan'
'Song, Haibin'
'Cui, Chunming'

_publ_section_title
;
 Synthesis of HC[(CBut)(NAr)]2Al (Ar = 2,6-Pri2C6H3) and Its Reaction with
 Isocyanides, a Bulky Azide, and H2O
;
_journal_issue 4
_journal_name_full Organometallics
_journal_page_first 1039
_journal_paper_doi 10.1021/om061107j
_journal_volume 26
_journal_year 2007
_chemical_formula_sum 'C35 H53 Al N2'
_chemical_formula_weight 528.77
_chemical_name_systematic
; 
 ? 
;
_space_group_IT_number 15
_symmetry_cell_setting monoclinic
_symmetry_space_group_name_Hall '-C 2yc'
_symmetry_space_group_name_H-M 'C 1 2/c 1'
_atom_sites_solution_hydrogens geom
_atom_sites_solution_primary direct
_atom_sites_solution_secondary difmap
_audit_creation_method SHELXL-97
_cell_angle_alpha 90.00
_cell_angle_beta 108.731(3)
_cell_angle_gamma 90.00
_cell_formula_units_Z 4
_cell_length_a 23.748(4)
_cell_length_b 8.5153(15)
_cell_length_c 17.376(3)
_cell_measurement_reflns_used 2797
_cell_measurement_temperature 294(2)
_cell_measurement_theta_max 26.32
_cell_measurement_theta_min 2.56
_cell_volume 3327.7(10)
_computing_cell_refinement 'Bruker SMART'
_computing_data_collection 'Bruker SMART'
_computing_data_reduction 'Bruker SAINT'
_computing_molecular_graphics 'Bruker SHELXTL'
_computing_publication_material 'Bruker SHELXTL'
_computing_structure_refinement 'SHELXL-97 (Sheldrick, 1997)'
_computing_structure_solution 'SHELXS-97 (Sheldrick, 1990)'
_diffrn_ambient_temperature 294(2)
_diffrn_measured_fraction_theta_full 0.997
_diffrn_measured_fraction_theta_max 0.997
_diffrn_measurement_device_type 'CCD area detector'
_diffrn_measurement_method 'phi and omega scans'
_diffrn_radiation_monochromator graphite
_diffrn_radiation_source 'fine-focus sealed tube'
_diffrn_radiation_type MoK\a
_diffrn_radiation_wavelength 0.71073
_diffrn_reflns_av_R_equivalents 0.0274
_diffrn_reflns_av_sigmaI/netI 0.0290
_diffrn_reflns_limit_h_max 18
_diffrn_reflns_limit_h_min -28
_diffrn_reflns_limit_k_max 9
_diffrn_reflns_limit_k_min -10
_diffrn_reflns_limit_l_max 20
_diffrn_reflns_limit_l_min -19
_diffrn_reflns_number 8178
_diffrn_reflns_theta_full 25.01
_diffrn_reflns_theta_max 25.01
_diffrn_reflns_theta_min 1.81
_exptl_absorpt_coefficient_mu 0.085
_exptl_absorpt_correction_T_max 1.000000
_exptl_absorpt_correction_T_min 0.940162
_exptl_absorpt_correction_type multi-scan
_exptl_absorpt_process_details sadabs
_exptl_crystal_density_diffrn 1.055
_exptl_crystal_density_meas ?
_exptl_crystal_density_method 'not measured'
_exptl_crystal_F_000 1160
_exptl_crystal_size_max 0.22
_exptl_crystal_size_mid 0.20
_exptl_crystal_size_min 0.18
_refine_diff_density_max 0.247
_refine_diff_density_min -0.282
_refine_diff_density_rms 0.038
_refine_ls_extinction_method none
_refine_ls_goodness_of_fit_ref 1.042
_refine_ls_hydrogen_treatment constr
_refine_ls_matrix_type full
_refine_ls_number_parameters 180
_refine_ls_number_reflns 2910
_refine_ls_number_restraints 0
_refine_ls_restrained_S_all 1.042
_refine_ls_R_factor_all 0.0693
_refine_ls_R_factor_gt 0.0438
_refine_ls_shift/su_max 0.001
_refine_ls_shift/su_mean 0.000
_refine_ls_structure_factor_coef Fsqd
_refine_ls_weighting_details 'calc w=1/[\s^2^(Fo^2^)+(0.0757P)^2^+1.6404P] where P=(Fo^2^+2Fc^2^)/3'
_refine_ls_weighting_scheme calc
_refine_ls_wR_factor_gt 0.1204
_refine_ls_wR_factor_ref 0.1435
_reflns_number_gt 2093
_reflns_number_total 2910
_reflns_threshold_expression >2sigma(I)
_cod_data_source_file om061107jsi20061212_085528.cif
_cod_data_source_block 060518c
_cod_depositor_comments
;
The following automatic conversions were performed:

'_symmetry_cell_setting' value 'Monoclinic' changed to 'monoclinic'
according to /home/saulius/struct/CIF-dictionaries/cif_core.dic
dictionary named 'cif_core.dic' version 2.4.1 from 2010-06-29.

Automatic conversion script
Id: cif_fix_values 1715 2011-07-08 13:25:40Z adriana 

The following automatic conversions were performed:

'_exptl_crystal_density_meas' value 'none' was changed to '?' - the
value is perceived as not measured.

Automatic conversion script
Id: cif_fix_values 3008 2015-01-20 13:52:24Z robertas 
;
_cod_original_sg_symbol_H-M C2/c
_cod_database_code 4072873

loop_
_symmetry_equiv_pos_as_xyz
'x, y, z'
'-x, y, -z+1/2'
'x+1/2, y+1/2, z'
'-x+1/2, y+1/2, -z+1/2'
'-x, -y, -z'
'x, -y, z-1/2'
'-x+1/2, -y+1/2, -z'
'x+1/2, -y+1/2, z-1/2'

loop_
_atom_site_label
_atom_site_type_symbol
_atom_site_fract_x
_atom_site_fract_y
_atom_site_fract_z
_atom_site_U_iso_or_equiv
_atom_site_adp_type
_atom_site_occupancy
_atom_site_symmetry_multiplicity
_atom_site_calc_flag
_atom_site_refinement_flags
Al1 Al 1.0000 0.27749(9) 0.2500 0.0433(3) Uani 1 2 d S
N1 N 0.94030(6) 0.11708(16) 0.19889(9) 0.0310(4) Uani 1 1 d .
C1 C 1.0000 -0.1061(3) 0.2500 0.0369(6) Uani 1 2 d S
H1 H 1.0000 -0.2153 0.2500 0.044 Uiso 1 2 calc SR
C2 C 0.94622(7) -0.0395(2) 0.20373(11) 0.0324(4) Uani 1 1 d .
C3 C 0.89739(8) -0.1632(2) 0.16249(12) 0.0406(5) Uani 1 1 d .
C4 C 0.92088(11) -0.2696(3) 0.10862(17) 0.0667(7) Uani 1 1 d .
H4A H 0.9551 -0.3258 0.1418 0.100 Uiso 1 1 calc R
H4B H 0.9317 -0.2067 0.0697 0.100 Uiso 1 1 calc R
H4C H 0.8905 -0.3429 0.0806 0.100 Uiso 1 1 calc R
C5 C 0.88582(11) -0.2615(3) 0.22984(16) 0.0650(7) Uani 1 1 d .
H5A H 0.8560 -0.3391 0.2059 0.097 Uiso 1 1 calc R
H5B H 0.8723 -0.1943 0.2646 0.097 Uiso 1 1 calc R
H5C H 0.9219 -0.3127 0.2611 0.097 Uiso 1 1 calc R
C6 C 0.83661(9) -0.1027(3) 0.10896(15) 0.0609(7) Uani 1 1 d .
H6A H 0.8415 -0.0423 0.0649 0.091 Uiso 1 1 calc R
H6B H 0.8195 -0.0377 0.1408 0.091 Uiso 1 1 calc R
H6C H 0.8108 -0.1901 0.0877 0.091 Uiso 1 1 calc R
C7 C 0.88814(7) 0.2012(2) 0.15022(12) 0.0350(4) Uani 1 1 d .
C8 C 0.84687(8) 0.2545(2) 0.18664(13) 0.0418(5) Uani 1 1 d .
C9 C 0.85038(10) 0.2128(3) 0.27299(15) 0.0531(6) Uani 1 1 d .
H9 H 0.8819 0.1343 0.2930 0.064 Uiso 1 1 calc R
C10 C 0.86673(13) 0.3543(4) 0.32927(17) 0.0770(8) Uani 1 1 d .
H10A H 0.9041 0.3962 0.3287 0.116 Uiso 1 1 calc R
H10B H 0.8699 0.3228 0.3836 0.116 Uiso 1 1 calc R
H10C H 0.8365 0.4332 0.3111 0.116 Uiso 1 1 calc R
C11 C 0.79259(12) 0.1409(4) 0.2777(2) 0.0913(10) Uani 1 1 d .
H11A H 0.7608 0.2154 0.2582 0.137 Uiso 1 1 calc R
H11B H 0.7972 0.1142 0.3331 0.137 Uiso 1 1 calc R
H11C H 0.7835 0.0479 0.2448 0.137 Uiso 1 1 calc R
C12 C 0.80083(9) 0.3493(3) 0.14064(17) 0.0569(6) Uani 1 1 d .
H12 H 0.7728 0.3855 0.1635 0.068 Uiso 1 1 calc R
C13 C 0.79560(11) 0.3909(3) 0.06301(18) 0.0679(8) Uani 1 1 d .
H13 H 0.7642 0.4544 0.0336 0.081 Uiso 1 1 calc R
C14 C 0.83638(11) 0.3396(3) 0.02817(15) 0.0606(7) Uani 1 1 d .
H14 H 0.8324 0.3692 -0.0248 0.073 Uiso 1 1 calc R
C15 C 0.88382(9) 0.2439(2) 0.07063(12) 0.0447(5) Uani 1 1 d .
C16 C 0.92883(12) 0.1932(3) 0.03106(14) 0.0629(7) Uani 1 1 d .
H16 H 0.9569 0.1216 0.0686 0.075 Uiso 1 1 calc R
C17 C 0.90041(19) 0.1045(4) -0.04884(19) 0.1121(12) Uani 1 1 d .
H17A H 0.8801 0.0134 -0.0387 0.168 Uiso 1 1 calc R
H17B H 0.9308 0.0728 -0.0710 0.168 Uiso 1 1 calc R
H17C H 0.8726 0.1720 -0.0868 0.168 Uiso 1 1 calc R
C18 C 0.96403(15) 0.3337(4) 0.0171(2) 0.0981(10) Uani 1 1 d .
H18A H 0.9376 0.4060 -0.0194 0.147 Uiso 1 1 calc R
H18B H 0.9935 0.2986 -0.0060 0.147 Uiso 1 1 calc R
H18C H 0.9832 0.3850 0.0680 0.147 Uiso 1 1 calc R

loop_
_atom_site_aniso_label
_atom_site_aniso_U_11
_atom_site_aniso_U_22
_atom_site_aniso_U_33
_atom_site_aniso_U_23
_atom_site_aniso_U_13
_atom_site_aniso_U_12
Al1 0.0304(4) 0.0264(4) 0.0632(6) 0.000 0.0012(4) 0.000
N1 0.0252(7) 0.0268(8) 0.0379(9) 0.0013(6) 0.0058(6) 0.0007(6)
C1 0.0333(14) 0.0215(13) 0.0519(17) 0.000 0.0081(12) 0.000
C2 0.0319(10) 0.0276(9) 0.0373(10) -0.0020(8) 0.0106(8) -0.0032(7)
C3 0.0344(10) 0.0302(10) 0.0514(12) -0.0043(9) 0.0056(9) -0.0077(8)
C4 0.0608(15) 0.0571(15) 0.0752(17) -0.0297(13) 0.0122(13) -0.0087(12)
C5 0.0567(14) 0.0567(15) 0.0764(17) 0.0072(12) 0.0142(13) -0.0248(12)
C6 0.0398(12) 0.0430(13) 0.0807(17) -0.0060(12) -0.0075(11) -0.0116(10)
C7 0.0263(9) 0.0261(9) 0.0449(11) 0.0003(8) 0.0007(8) -0.0039(7)
C8 0.0275(9) 0.0306(10) 0.0631(14) -0.0016(9) 0.0086(9) -0.0030(7)
C9 0.0453(12) 0.0463(13) 0.0769(16) 0.0071(11) 0.0327(12) 0.0055(10)
C10 0.0833(19) 0.0805(19) 0.0737(18) -0.0085(15) 0.0343(15) -0.0102(16)
C11 0.080(2) 0.086(2) 0.131(3) 0.0013(19) 0.066(2) -0.0187(17)
C12 0.0324(11) 0.0438(13) 0.0848(18) -0.0005(12) 0.0054(11) 0.0050(9)
C13 0.0449(13) 0.0476(14) 0.0846(19) 0.0056(13) -0.0164(13) 0.0070(11)
C14 0.0632(15) 0.0467(13) 0.0501(14) 0.0086(11) -0.0123(12) -0.0067(11)
C15 0.0452(12) 0.0368(11) 0.0427(12) 0.0021(9) 0.0010(9) -0.0072(9)
C16 0.0831(18) 0.0628(15) 0.0437(13) 0.0035(12) 0.0218(12) 0.0020(13)
C17 0.171(4) 0.105(3) 0.067(2) -0.0224(19) 0.048(2) -0.020(3)
C18 0.104(2) 0.104(2) 0.104(2) -0.007(2) 0.058(2) -0.024(2)

loop_
_atom_type_symbol
_atom_type_description
_atom_type_scat_dispersion_real
_atom_type_scat_dispersion_imag
_atom_type_scat_source
C C 0.0033 0.0016 'International Tables Vol C Tables 4.2.6.8 and 6.1.1.4'
H H 0.0000 0.0000 'International Tables Vol C Tables 4.2.6.8 and 6.1.1.4'
N N 0.0061 0.0033 'International Tables Vol C Tables 4.2.6.8 and 6.1.1.4'
Al Al 0.0645 0.0514 'International Tables Vol C Tables 4.2.6.8 and 6.1.1.4'

loop_
_geom_angle_atom_site_label_1
_geom_angle_atom_site_label_2
_geom_angle_atom_site_label_3
_geom_angle
_geom_angle_site_symmetry_1
_geom_angle_site_symmetry_3
N1 Al1 N1 91.85(9) . 2_755
C2 N1 C7 125.61(14) . .
C2 N1 Al1 128.14(12) . .
C7 N1 Al1 106.18(10) . .
C2 C1 C2 131.9(2) . 2_755
C2 C1 H1 114.0 . .
C2 C1 H1 114.0 2_755 .
N1 C2 C1 119.96(17) . .
N1 C2 C3 126.53(15) . .
C1 C2 C3 113.50(16) . .
C4 C3 C5 109.48(19) . .
C4 C3 C6 106.55(18) . .
C5 C3 C6 106.38(18) . .
C4 C3 C2 108.51(16) . .
C5 C3 C2 107.87(16) . .
C6 C3 C2 117.87(16) . .
C3 C4 H4A 109.5 . .
C3 C4 H4B 109.5 . .
H4A C4 H4B 109.5 . .
C3 C4 H4C 109.5 . .
H4A C4 H4C 109.5 . .
H4B C4 H4C 109.5 . .
C3 C5 H5A 109.5 . .
C3 C5 H5B 109.5 . .
H5A C5 H5B 109.5 . .
C3 C5 H5C 109.5 . .
H5A C5 H5C 109.5 . .
H5B C5 H5C 109.5 . .
C3 C6 H6A 109.5 . .
C3 C6 H6B 109.5 . .
H6A C6 H6B 109.5 . .
C3 C6 H6C 109.5 . .
H6A C6 H6C 109.5 . .
H6B C6 H6C 109.5 . .
C15 C7 C8 121.40(17) . .
C15 C7 N1 118.91(17) . .
C8 C7 N1 119.22(17) . .
C12 C8 C7 117.7(2) . .
C12 C8 C9 119.3(2) . .
C7 C8 C9 123.08(17) . .
C8 C9 C10 111.81(19) . .
C8 C9 C11 112.4(2) . .
C10 C9 C11 109.3(2) . .
C8 C9 H9 107.7 . .
C10 C9 H9 107.7 . .
C11 C9 H9 107.7 . .
C9 C10 H10A 109.5 . .
C9 C10 H10B 109.5 . .
H10A C10 H10B 109.5 . .
C9 C10 H10C 109.5 . .
H10A C10 H10C 109.5 . .
H10B C10 H10C 109.5 . .
C9 C11 H11A 109.5 . .
C9 C11 H11B 109.5 . .
H11A C11 H11B 109.5 . .
C9 C11 H11C 109.5 . .
H11A C11 H11C 109.5 . .
H11B C11 H11C 109.5 . .
C13 C12 C8 121.8(2) . .
C13 C12 H12 119.1 . .
C8 C12 H12 119.1 . .
C12 C13 C14 120.2(2) . .
C12 C13 H13 119.9 . .
C14 C13 H13 119.9 . .
C13 C14 C15 121.3(2) . .
C13 C14 H14 119.4 . .
C15 C14 H14 119.4 . .
C14 C15 C7 117.7(2) . .
C14 C15 C16 119.8(2) . .
C7 C15 C16 122.52(18) . .
C15 C16 C18 110.7(2) . .
C15 C16 C17 112.5(2) . .
C18 C16 C17 110.3(2) . .
C15 C16 H16 107.7 . .
C18 C16 H16 107.7 . .
C17 C16 H16 107.7 . .
C16 C17 H17A 109.5 . .
C16 C17 H17B 109.5 . .
H17A C17 H17B 109.5 . .
C16 C17 H17C 109.5 . .
H17A C17 H17C 109.5 . .
H17B C17 H17C 109.5 . .
C16 C18 H18A 109.5 . .
C16 C18 H18B 109.5 . .
H18A C18 H18B 109.5 . .
C16 C18 H18C 109.5 . .
H18A C18 H18C 109.5 . .
H18B C18 H18C 109.5 . .

loop_
_geom_bond_atom_site_label_1
_geom_bond_atom_site_label_2
_geom_bond_distance
_geom_bond_site_symmetry_2
Al1 N1 1.9637(15) .
Al1 N1 1.9637(15) 2_755
N1 C2 1.341(2) .
N1 C7 1.445(2) .
C1 C2 1.393(2) .
C1 C2 1.393(2) 2_755
C1 H1 0.9300 .
C2 C3 1.560(2) .
C3 C4 1.531(3) .
C3 C5 1.534(3) .
C3 C6 1.534(3) .
C4 H4A 0.9600 .
C4 H4B 0.9600 .
C4 H4C 0.9600 .
C5 H5A 0.9600 .
C5 H5B 0.9600 .
C5 H5C 0.9600 .
C6 H6A 0.9600 .
C6 H6B 0.9600 .
C6 H6C 0.9600 .
C7 C15 1.402(3) .
C7 C8 1.402(3) .
C8 C12 1.388(3) .
C8 C9 1.518(3) .
C9 C10 1.522(4) .
C9 C11 1.529(3) .
C9 H9 0.9800 .
C10 H10A 0.9600 .
C10 H10B 0.9600 .
C10 H10C 0.9600 .
C11 H11A 0.9600 .
C11 H11B 0.9600 .
C11 H11C 0.9600 .
C12 C13 1.361(4) .
C12 H12 0.9300 .
C13 C14 1.368(4) .
C13 H13 0.9300 .
C14 C15 1.394(3) .
C14 H14 0.9300 .
C15 C16 1.508(3) .
C16 C18 1.523(4) .
C16 C17 1.533(4) .
C16 H16 0.9800 .
C17 H17A 0.9600 .
C17 H17B 0.9600 .
C17 H17C 0.9600 .
C18 H18A 0.9600 .
C18 H18B 0.9600 .
C18 H18C 0.9600 .

loop_
_geom_torsion_atom_site_label_1
_geom_torsion_atom_site_label_2
_geom_torsion_atom_site_label_3
_geom_torsion_atom_site_label_4
_geom_torsion
_geom_torsion_site_symmetry_1
N1 Al1 N1 C2 -0.21(12) 2_755
N1 Al1 N1 C7 -177.25(14) 2_755
C7 N1 C2 C1 176.91(14) .
Al1 N1 C2 C1 0.4(2) .
C7 N1 C2 C3 -3.9(3) .
Al1 N1 C2 C3 179.59(13) .
C2 C1 C2 N1 -0.22(12) 2_755
C2 C1 C2 C3 -179.50(16) 2_755
N1 C2 C3 C4 122.8(2) .
C1 C2 C3 C4 -58.0(2) .
N1 C2 C3 C5 -118.7(2) .
C1 C2 C3 C5 60.5(2) .
N1 C2 C3 C6 1.7(3) .
C1 C2 C3 C6 -179.09(16) .
C2 N1 C7 C15 -90.9(2) .
Al1 N1 C7 C15 86.22(17) .
C2 N1 C7 C8 96.8(2) .
Al1 N1 C7 C8 -86.05(16) .
C15 C7 C8 C12 1.0(3) .
N1 C7 C8 C12 173.11(16) .
C15 C7 C8 C9 -179.21(18) .
N1 C7 C8 C9 -7.1(3) .
C12 C8 C9 C10 -69.7(3) .
C7 C8 C9 C10 110.5(2) .
C12 C8 C9 C11 53.7(3) .
C7 C8 C9 C11 -126.0(2) .
C7 C8 C12 C13 -0.4(3) .
C9 C8 C12 C13 179.8(2) .
C8 C12 C13 C14 -0.2(4) .
C12 C13 C14 C15 0.2(4) .
C13 C14 C15 C7 0.3(3) .
C13 C14 C15 C16 -178.4(2) .
C8 C7 C15 C14 -1.0(3) .
N1 C7 C15 C14 -173.08(16) .
C8 C7 C15 C16 177.67(18) .
N1 C7 C15 C16 5.6(3) .
C14 C15 C16 C18 66.2(3) .
C7 C15 C16 C18 -112.4(3) .
C14 C15 C16 C17 -57.8(3) .
C7 C15 C16 C17 123.6(2) .
